data_7710964
loop_
_publ_author_name
'Radius, Udo'
'Philipp, Michael S. M.'
'Bertermann, R\"udiger'

_publ_section_title
;
 N-Heterocyclic Carbene and Cyclic (Alkyl)(amino)carbene Adducts of
 Plumbanes and Plumbylenes
;
_journal_name_full 'Dalton Transactions'
_journal_paper_doi 10.1039/D2DT02462D
_journal_year 2022
_chemical_formula_moiety 'C23 H30 N2 Pb'
_chemical_formula_sum 'C23 H30 N2 Pb'
_chemical_formula_weight 541.68
_space_group_crystal_system triclinic
_space_group_IT_number 2
_space_group_name_Hall '-P 1'
_space_group_name_H-M_alt 'P -1'
_atom_sites_solution_hydrogens geom
_audit_creation_method SHELXL-2018/3
_audit_update_record
;
2022-07-28 deposited with the CCDC.	2022-08-12 downloaded from the CCDC.
;
_cell_angle_alpha 107.157(2)
_cell_angle_beta 91.178(2)
_cell_angle_gamma 109.297(2)
_cell_formula_units_Z 2
_cell_length_a 9.4065(2)
_cell_length_b 9.8592(2)
_cell_length_c 12.6428(4)
_cell_measurement_reflns_used 15720
_cell_measurement_temperature 100(2)
_cell_measurement_theta_max 77.1530
_cell_measurement_theta_min 3.7200
_cell_volume 1048.29(5)
_computing_cell_refinement 'CrysAlisPro 1.171.41.63a (Rigaku OD, 2020)'
_computing_data_collection 'CrysAlisPro 1.171.41.63a (Rigaku OD, 2020)'
_computing_data_reduction 'CrysAlisPro 1.171.41.63a (Rigaku OD, 2020)'
_computing_molecular_graphics 'ShelXLe (Huebschle et all, 2011)'
_computing_publication_material 'SHELXL-2014/6 (Sheldrick, 2014)'
_computing_structure_refinement 'SHELXL-2018/3 (Sheldrick, 2018)'
_computing_structure_solution 'SHELXT 2014/5 (Sheldrick, 2014)'
_diffrn_ambient_temperature 100(2)
_diffrn_measured_fraction_theta_full 0.999
_diffrn_measured_fraction_theta_max 0.981
_diffrn_measurement_device_type 'XtaLAB Synergy, Dualflex, HyPix'
_diffrn_measurement_method '\w scans'
_diffrn_radiation_type CuK\a
_diffrn_radiation_wavelength 1.54184
_diffrn_reflns_av_R_equivalents 0.0410
_diffrn_reflns_av_unetI/netI 0.0305
_diffrn_reflns_Laue_measured_fraction_full 0.999
_diffrn_reflns_Laue_measured_fraction_max 0.981
_diffrn_reflns_limit_h_max 10
_diffrn_reflns_limit_h_min -11
_diffrn_reflns_limit_k_max 12
_diffrn_reflns_limit_k_min -11
_diffrn_reflns_limit_l_max 15
_diffrn_reflns_limit_l_min -15
_diffrn_reflns_number 22043
_diffrn_reflns_point_group_measured_fraction_full 0.999
_diffrn_reflns_point_group_measured_fraction_max 0.981
_diffrn_reflns_theta_full 72.000
_diffrn_reflns_theta_max 77.773
_diffrn_reflns_theta_min 3.691
_diffrn_source 'micro-focus sealed X-ray tube'
_exptl_absorpt_coefficient_mu 15.689
_exptl_absorpt_correction_T_max 0.640
_exptl_absorpt_correction_T_min 0.187
_exptl_absorpt_correction_type gaussian
_exptl_absorpt_process_details
;
CrysAlisPro 1.171.41.63a (Rigaku Oxford Diffraction, 2020)
Numerical absorption correction based on gaussian integration over
			a multifaceted crystal model
Empirical absorption correction using spherical harmonics,
 implemented in SCALE3 ABSPACK scaling algorithm.
;
_exptl_crystal_colour colourless
_exptl_crystal_density_diffrn 1.716
_exptl_crystal_description block
_exptl_crystal_F_000 528
_exptl_crystal_size_max 0.154
_exptl_crystal_size_mid 0.111
_exptl_crystal_size_min 0.044
_refine_diff_density_max 1.441
_refine_diff_density_min -1.475
_refine_diff_density_rms 0.135
_refine_ls_extinction_method none
_refine_ls_goodness_of_fit_ref 1.106
_refine_ls_hydrogen_treatment constr
_refine_ls_matrix_type full
_refine_ls_number_parameters 241
_refine_ls_number_reflns 4381
_refine_ls_number_restraints 0
_refine_ls_restrained_S_all 1.106
_refine_ls_R_factor_all 0.0253
_refine_ls_R_factor_gt 0.0244
_refine_ls_shift/su_max 0.002
_refine_ls_shift/su_mean 0.000
_refine_ls_structure_factor_coef Fsqd
_refine_ls_weighting_details 'w=1/[\s^2^(Fo^2^)+(0.0408P)^2^+0.5244P] where P=(Fo^2^+2Fc^2^)/3'
_refine_ls_weighting_scheme calc
_refine_ls_wR_factor_gt 0.0644
_refine_ls_wR_factor_ref 0.0650
_reflns_Friedel_coverage 0.000
_reflns_number_gt 4226
_reflns_number_total 4381
_reflns_threshold_expression 'I > 2\s(I)'
_cod_data_source_file d2dt02462d2.cif
_cod_data_source_block compound_10
_cod_original_cell_volume 1048.28(5)
_cod_database_code 7710964
_shelx_shelxl_version_number 2018/3
_shelx_space_group_comment
;
The symmetry employed for this shelxl refinement is uniquely defined
by the following loop, which should always be used as a source of
symmetry information in preference to the above space-group names.
They are only intended as comments.
;
_shelx_estimated_absorpt_t_min 0.202
_shelx_estimated_absorpt_t_max 0.573

loop_
_space_group_symop_operation_xyz
'x, y, z'
'-x, -y, -z'

loop_
_atom_site_label
_atom_site_type_symbol
_atom_site_fract_x
_atom_site_fract_y
_atom_site_fract_z
_atom_site_U_iso_or_equiv
_atom_site_adp_type
_atom_site_occupancy
_atom_site_site_symmetry_order
_atom_site_calc_flag
_atom_site_refinement_flags_posn
_atom_site_refinement_flags_adp
_atom_site_refinement_flags_occupancy
_atom_site_disorder_assembly
_atom_site_disorder_group
Pb01 Pb 0.44635(2) 0.67999(2) 0.10357(2) 0.01727(6) Uani 1 1 d . . . . .
N002 N 0.1589(3) 0.4311(3) 0.1841(3) 0.0184(6) Uani 1 1 d . . . . .
N003 N 0.2950(3) 0.5943(3) 0.3367(3) 0.0177(6) Uani 1 1 d . . . . .
C004 C 0.1874(4) 0.4807(4) 0.3676(3) 0.0203(7) Uani 1 1 d . . . . .
C005 C 0.1778(4) 0.4731(5) 0.4834(3) 0.0247(8) Uani 1 1 d . . . . .
H00A H 0.119916 0.368906 0.480512 0.037 Uiso 1 1 calc R U . . .
H00B H 0.126827 0.541023 0.523837 0.037 Uiso 1 1 calc R U . . .
H00C H 0.280467 0.504392 0.522040 0.037 Uiso 1 1 calc R U . . .
C006 C 0.8626(5) 0.6445(5) 0.2716(4) 0.0290(8) Uani 1 1 d . . . . .
H006 H 0.899554 0.563991 0.264894 0.035 Uiso 1 1 calc R U . . .
C007 C 0.7516(4) 0.8771(4) 0.2903(3) 0.0218(7) Uani 1 1 d . . . . .
H007 H 0.715821 0.958335 0.296855 0.026 Uiso 1 1 calc R U . . .
C008 C 0.5408(4) 0.6843(4) 0.4561(3) 0.0247(7) Uani 1 1 d . . . . .
H00D H 0.567001 0.612977 0.394545 0.037 Uiso 1 1 calc R U . . .
H00E H 0.504225 0.636273 0.512828 0.037 Uiso 1 1 calc R U . . .
H00F H 0.631018 0.775216 0.489388 0.037 Uiso 1 1 calc R U . . .
C009 C 0.1008(4) 0.3782(4) 0.2713(3) 0.0195(7) Uani 1 1 d . . . . .
C00A C 0.4169(4) 0.7286(4) 0.4118(3) 0.0204(7) Uani 1 1 d . . . . .
H00G H 0.464883 0.793533 0.365382 0.025 Uiso 1 1 calc R U . . .
C00B C 0.1086(4) 0.3530(4) 0.0631(3) 0.0206(7) Uani 1 1 d . . . . .
H00H H 0.167057 0.424527 0.024229 0.025 Uiso 1 1 calc R U . . .
C00C C 0.3575(4) 0.8250(4) 0.5051(3) 0.0256(8) Uani 1 1 d . . . . .
H00I H 0.284106 0.857546 0.472623 0.038 Uiso 1 1 calc R U . . .
H00J H 0.442461 0.914407 0.550321 0.038 Uiso 1 1 calc R U . . .
H00K H 0.307831 0.765165 0.552317 0.038 Uiso 1 1 calc R U . . .
C00D C -0.0345(4) 0.2388(4) 0.2586(4) 0.0272(8) Uani 1 1 d . . . . .
H00L H -0.126474 0.253938 0.235203 0.041 Uiso 1 1 calc R U . . .
H00M H -0.043056 0.218976 0.330195 0.041 Uiso 1 1 calc R U . . .
H00N H -0.022390 0.152066 0.202156 0.041 Uiso 1 1 calc R U . . .
C00E C 0.9432(4) 0.7879(5) 0.3441(3) 0.0278(8) Uani 1 1 d . . . . .
H00O H 1.035842 0.806467 0.386905 0.033 Uiso 1 1 calc R U . . .
C00F C 0.3129(4) 0.9481(4) 0.2362(3) 0.0234(7) Uani 1 1 d . . . . .
H00P H 0.238897 0.870294 0.255930 0.028 Uiso 1 1 calc R U . . .
C00G C 0.6672(4) 0.7333(4) 0.2177(3) 0.0183(6) Uani 1 1 d . . . . .
C00H C 0.8875(4) 0.9047(4) 0.3538(3) 0.0262(8) Uani 1 1 d . . . . .
H00Q H 0.942007 1.003477 0.403585 0.031 Uiso 1 1 calc R U . . .
C00I C 0.1510(5) 0.2112(4) 0.0216(4) 0.0286(8) Uani 1 1 d . . . . .
H00R H 0.124896 0.167747 -0.059721 0.043 Uiso 1 1 calc R U . . .
H00S H 0.095021 0.136583 0.056561 0.043 Uiso 1 1 calc R U . . .
H00T H 0.260432 0.238392 0.041224 0.043 Uiso 1 1 calc R U . . .
C00J C -0.0589(4) 0.3231(5) 0.0317(4) 0.0318(9) Uani 1 1 d . . . . .
H00U H -0.080965 0.295622 -0.049532 0.048 Uiso 1 1 calc R U . . .
H00V H -0.081691 0.414714 0.067931 0.048 Uiso 1 1 calc R U . . .
H00W H -0.121547 0.239696 0.056401 0.048 Uiso 1 1 calc R U . . .
C00K C 0.5377(4) 1.0367(4) 0.1543(3) 0.0240(7) Uani 1 1 d . . . . .
H00X H 0.618997 1.019224 0.115931 0.029 Uiso 1 1 calc R U . . .
C00L C 0.7268(4) 0.6176(4) 0.2081(3) 0.0250(7) Uani 1 1 d . . . . .
H00Y H 0.673840 0.519084 0.157321 0.030 Uiso 1 1 calc R U . . .
C00M C 0.2797(4) 0.5634(4) 0.2241(3) 0.0178(6) Uani 1 1 d . . . . .
C00N C 0.3022(5) 1.0926(5) 0.2634(3) 0.0289(8) Uani 1 1 d . . . . .
H00Z H 0.219233 1.110169 0.299297 0.035 Uiso 1 1 calc R U . . .
C00O C 0.4310(4) 0.9166(4) 0.1803(3) 0.0191(7) Uani 1 1 d . . . . .
C00P C 0.4088(5) 1.2086(5) 0.2394(4) 0.0310(9) Uani 1 1 d . . . . .
H010 H 0.402221 1.306887 0.260640 0.037 Uiso 1 1 calc R U . . .
C00Q C 0.5274(5) 1.1808(4) 0.1832(4) 0.0304(9) Uani 1 1 d . . . . .
H011 H 0.601234 1.259958 0.164660 0.036 Uiso 1 1 calc R U . . .

loop_
_atom_site_aniso_label
_atom_site_aniso_U_11
_atom_site_aniso_U_22
_atom_site_aniso_U_33
_atom_site_aniso_U_23
_atom_site_aniso_U_13
_atom_site_aniso_U_12
Pb01 0.01818(9) 0.01526(9) 0.01517(9) 0.00303(6) 0.00188(5) 0.00347(6)
N002 0.0183(13) 0.0160(14) 0.0186(15) 0.0034(12) 0.0025(11) 0.0052(11)
N003 0.0195(13) 0.0153(13) 0.0169(14) 0.0036(11) 0.0027(11) 0.0059(11)
C004 0.0196(15) 0.0221(17) 0.0230(18) 0.0089(15) 0.0050(14) 0.0103(13)
C005 0.0245(17) 0.029(2) 0.0218(19) 0.0118(16) 0.0046(15) 0.0073(15)
C006 0.035(2) 0.038(2) 0.024(2) 0.0138(18) 0.0091(16) 0.0225(18)
C007 0.0187(15) 0.0214(17) 0.0257(19) 0.0101(16) 0.0030(14) 0.0054(13)
C008 0.0226(16) 0.0280(19) 0.0218(18) 0.0069(16) 0.0009(14) 0.0077(14)
C009 0.0184(15) 0.0162(16) 0.0243(18) 0.0083(14) 0.0054(14) 0.0050(13)
C00A 0.0203(15) 0.0202(17) 0.0170(17) 0.0042(14) 0.0019(13) 0.0040(13)
C00B 0.0203(15) 0.0164(16) 0.0194(18) 0.0038(14) 0.0007(13) 0.0014(13)
C00C 0.0249(17) 0.0235(18) 0.0239(19) 0.0019(16) 0.0030(15) 0.0077(15)
C00D 0.0267(18) 0.0215(18) 0.031(2) 0.0106(16) 0.0052(16) 0.0032(15)
C00E 0.0205(16) 0.044(2) 0.024(2) 0.0173(18) 0.0039(15) 0.0119(16)
C00F 0.0205(16) 0.0245(18) 0.0214(18) 0.0058(15) -0.0009(14) 0.0048(14)
C00G 0.0185(15) 0.0192(16) 0.0161(16) 0.0064(14) 0.0055(13) 0.0043(13)
C00H 0.0221(17) 0.0263(19) 0.0244(19) 0.0098(16) 0.0010(15) -0.0003(14)
C00I 0.037(2) 0.0229(18) 0.024(2) 0.0045(16) 0.0062(16) 0.0107(16)
C00J 0.0236(18) 0.033(2) 0.031(2) 0.0070(18) -0.0026(16) 0.0041(16)
C00K 0.0264(17) 0.0203(17) 0.0250(19) 0.0070(15) 0.0050(15) 0.0078(14)
C00L 0.0325(19) 0.0234(18) 0.0205(18) 0.0062(15) 0.0074(15) 0.0123(15)
C00M 0.0175(14) 0.0159(15) 0.0183(17) 0.0044(13) 0.0014(13) 0.0047(12)
C00N 0.033(2) 0.034(2) 0.0198(19) 0.0009(17) 0.0010(16) 0.0187(18)
C00O 0.0215(16) 0.0147(15) 0.0184(17) 0.0026(13) -0.0007(13) 0.0055(13)
C00P 0.041(2) 0.0245(19) 0.027(2) 0.0016(17) -0.0052(17) 0.0172(17)
C00Q 0.034(2) 0.0208(18) 0.037(2) 0.0133(17) 0.0004(17) 0.0069(15)

loop_
_atom_type_symbol
_atom_type_description
_atom_type_scat_dispersion_real
_atom_type_scat_dispersion_imag
_atom_type_scat_source
C C 0.0181 0.0091 'International Tables Vol C Tables 4.2.6.8 and 6.1.1.4'
H H 0.0000 0.0000 'International Tables Vol C Tables 4.2.6.8 and 6.1.1.4'
N N 0.0311 0.0180 'International Tables Vol C Tables 4.2.6.8 and 6.1.1.4'
Pb Pb -4.0753 8.5060 'International Tables Vol C Tables 4.2.6.8 and 6.1.1.4'

loop_
_geom_angle_atom_site_label_1
_geom_angle_atom_site_label_2
_geom_angle_atom_site_label_3
_geom_angle
_geom_angle_site_symmetry_1
_geom_angle_site_symmetry_3
_geom_angle_publ_flag
C00O Pb01 C00G 94.62(12) . . ?
C00O Pb01 C00M 95.15(12) . . ?
C00G Pb01 C00M 93.68(11) . . ?
C00M N002 C009 110.9(3) . . ?
C00M N002 C00B 122.3(3) . . ?
C009 N002 C00B 126.7(3) . . ?
C00M N003 C004 111.3(3) . . ?
C00M N003 C00A 122.1(3) . . ?
C004 N003 C00A 126.6(3) . . ?
C009 C004 N003 106.3(3) . . ?
C009 C004 C005 128.1(3) . . ?
N003 C004 C005 125.6(3) . . ?
C004 C005 H00A 109.5 . . ?
C004 C005 H00B 109.5 . . ?
H00A C005 H00B 109.5 . . ?
C004 C005 H00C 109.5 . . ?
H00A C005 H00C 109.5 . . ?
H00B C005 H00C 109.5 . . ?
C00E C006 C00L 120.2(3) . . ?
C00E C006 H006 119.9 . . ?
C00L C006 H006 119.9 . . ?
C00G C007 C00H 121.7(3) . . ?
C00G C007 H007 119.2 . . ?
C00H C007 H007 119.2 . . ?
C00A C008 H00D 109.5 . . ?
C00A C008 H00E 109.5 . . ?
H00D C008 H00E 109.5 . . ?
C00A C008 H00F 109.5 . . ?
H00D C008 H00F 109.5 . . ?
H00E C008 H00F 109.5 . . ?
C004 C009 N002 106.7(3) . . ?
C004 C009 C00D 127.8(3) . . ?
N002 C009 C00D 125.5(3) . . ?
N003 C00A C008 111.2(3) . . ?
N003 C00A C00C 113.0(3) . . ?
C008 C00A C00C 112.3(3) . . ?
N003 C00A H00G 106.6 . . ?
C008 C00A H00G 106.6 . . ?
C00C C00A H00G 106.6 . . ?
N002 C00B C00J 112.3(3) . . ?
N002 C00B C00I 111.5(3) . . ?
C00J C00B C00I 113.3(3) . . ?
N002 C00B H00H 106.4 . . ?
C00J C00B H00H 106.4 . . ?
C00I C00B H00H 106.4 . . ?
C00A C00C H00I 109.5 . . ?
C00A C00C H00J 109.5 . . ?
H00I C00C H00J 109.5 . . ?
C00A C00C H00K 109.5 . . ?
H00I C00C H00K 109.5 . . ?
H00J C00C H00K 109.5 . . ?
C009 C00D H00L 109.5 . . ?
C009 C00D H00M 109.5 . . ?
H00L C00D H00M 109.5 . . ?
C009 C00D H00N 109.5 . . ?
H00L C00D H00N 109.5 . . ?
H00M C00D H00N 109.5 . . ?
C006 C00E C00H 119.4(3) . . ?
C006 C00E H00O 120.3 . . ?
C00H C00E H00O 120.3 . . ?
C00O C00F C00N 121.0(4) . . ?
C00O C00F H00P 119.5 . . ?
C00N C00F H00P 119.5 . . ?
C007 C00G C00L 117.2(3) . . ?
C007 C00G Pb01 123.9(2) . . ?
C00L C00G Pb01 118.7(3) . . ?
C00E C00H C007 120.1(4) . . ?
C00E C00H H00Q 120.0 . . ?
C007 C00H H00Q 120.0 . . ?
C00B C00I H00R 109.5 . . ?
C00B C00I H00S 109.5 . . ?
H00R C00I H00S 109.5 . . ?
C00B C00I H00T 109.5 . . ?
H00R C00I H00T 109.5 . . ?
H00S C00I H00T 109.5 . . ?
C00B C00J H00U 109.5 . . ?
C00B C00J H00V 109.5 . . ?
H00U C00J H00V 109.5 . . ?
C00B C00J H00W 109.5 . . ?
H00U C00J H00W 109.5 . . ?
H00V C00J H00W 109.5 . . ?
C00Q C00K C00O 121.8(4) . . ?
C00Q C00K H00X 119.1 . . ?
C00O C00K H00X 119.1 . . ?
C006 C00L C00G 121.3(4) . . ?
C006 C00L H00Y 119.3 . . ?
C00G C00L H00Y 119.3 . . ?
N003 C00M N002 104.9(3) . . ?
N003 C00M Pb01 131.0(2) . . ?
N002 C00M Pb01 123.3(2) . . ?
C00P C00N C00F 121.2(4) . . ?
C00P C00N H00Z 119.4 . . ?
C00F C00N H00Z 119.4 . . ?
C00F C00O C00K 116.8(3) . . ?
C00F C00O Pb01 125.9(3) . . ?
C00K C00O Pb01 116.6(2) . . ?
C00N C00P C00Q 119.2(4) . . ?
C00N C00P H010 120.4 . . ?
C00Q C00P H010 120.4 . . ?
C00P C00Q C00K 120.0(4) . . ?
C00P C00Q H011 120.0 . . ?
C00K C00Q H011 120.0 . . ?

loop_
_geom_bond_atom_site_label_1
_geom_bond_atom_site_label_2
_geom_bond_distance
_geom_bond_site_symmetry_2
_geom_bond_publ_flag
Pb01 C00O 2.302(3) . ?
Pb01 C00G 2.320(3) . ?
Pb01 C00M 2.457(3) . ?
N002 C00M 1.362(4) . ?
N002 C009 1.401(5) . ?
N002 C00B 1.480(5) . ?
N003 C00M 1.359(5) . ?
N003 C004 1.399(4) . ?
N003 C00A 1.476(4) . ?
C004 C009 1.363(5) . ?
C004 C005 1.491(5) . ?
C005 H00A 0.9800 . ?
C005 H00B 0.9800 . ?
C005 H00C 0.9800 . ?
C006 C00E 1.383(6) . ?
C006 C00L 1.397(6) . ?
C006 H006 0.9500 . ?
C007 C00G 1.393(5) . ?
C007 C00H 1.397(5) . ?
C007 H007 0.9500 . ?
C008 C00A 1.522(5) . ?
C008 H00D 0.9800 . ?
C008 H00E 0.9800 . ?
C008 H00F 0.9800 . ?
C009 C00D 1.496(5) . ?
C00A C00C 1.524(5) . ?
C00A H00G 1.0000 . ?
C00B C00J 1.524(5) . ?
C00B C00I 1.528(5) . ?
C00B H00H 1.0000 . ?
C00C H00I 0.9800 . ?
C00C H00J 0.9800 . ?
C00C H00K 0.9800 . ?
C00D H00L 0.9800 . ?
C00D H00M 0.9800 . ?
C00D H00N 0.9800 . ?
C00E C00H 1.391(6) . ?
C00E H00O 0.9500 . ?
C00F C00O 1.400(5) . ?
C00F C00N 1.402(5) . ?
C00F H00P 0.9500 . ?
C00G C00L 1.406(5) . ?
C00H H00Q 0.9500 . ?
C00I H00R 0.9800 . ?
C00I H00S 0.9800 . ?
C00I H00T 0.9800 . ?
C00J H00U 0.9800 . ?
C00J H00V 0.9800 . ?
C00J H00W 0.9800 . ?
C00K C00Q 1.396(5) . ?
C00K C00O 1.405(5) . ?
C00K H00X 0.9500 . ?
C00L H00Y 0.9500 . ?
C00N C00P 1.366(6) . ?
C00N H00Z 0.9500 . ?
C00P C00Q 1.394(6) . ?
C00P H010 0.9500 . ?
C00Q H011 0.9500 . ?
